data_4081416
loop_
_publ_author_name
'Endo, Koji'
'Herbert, Myles B.'
'Grubbs, Robert H.'

_publ_section_title
;
 Investigations into Ruthenium Metathesis Catalysts with Six-Membered
 Chelating NHC Ligands: Relationship between Catalyst Structure and
 Stereoselectivity
;
_journal_issue 18
_journal_name_full Organometallics
_journal_page_first 5128
_journal_paper_doi 10.1021/om4006966
_journal_volume 32
_journal_year 2013
_chemical_formula_moiety 'C34 H44 Cl2 N2 O Ru, C H2 Cl2'
_chemical_formula_sum 'C35 H46 Cl4 N2 O Ru'
_chemical_formula_weight 753.61
_chemical_name_systematic
;

 ?

;
_space_group_IT_number 14
_symmetry_cell_setting monoclinic
_symmetry_space_group_name_Hall '-P 2ybc'
_symmetry_space_group_name_H-M 'P 1 21/c 1'
_atom_sites_solution_hydrogens geom
_atom_sites_solution_primary direct
_atom_sites_solution_secondary difmap
_audit_creation_method SHELXL-97
_cell_angle_alpha 90.00
_cell_angle_beta 99.578(2)
_cell_angle_gamma 90.00
_cell_formula_units_Z 4
_cell_length_a 15.1984(5)
_cell_length_b 16.2646(6)
_cell_length_c 14.5013(5)
_cell_measurement_reflns_used 9132
_cell_measurement_temperature 100(2)
_cell_measurement_theta_max 32.13
_cell_measurement_theta_min 2.88
_cell_volume 3534.7(2)
_computing_cell_refinement 'Bruker SAINT-Plus v7.66A'
_computing_data_collection 'Bruker APEX2 v2009.7-0'
_computing_data_reduction 'Bruker SAINT-Plus v7.66A'
_computing_molecular_graphics 'Bruker XP v5.1'
_computing_publication_material 'Bruker XCIF 2008'
_computing_structure_refinement 'SHELXL-97 (Sheldrick, 2008)'
_computing_structure_solution 'SHELXS-97 (Sheldrick, 2008)'
_diffrn_ambient_temperature 100(2)
_diffrn_measured_fraction_theta_full 0.937
_diffrn_measured_fraction_theta_max 0.937
_diffrn_measurement_device_type 'Bruker KAPPA APEX II'
_diffrn_measurement_method '\w scans; 11 settings'
_diffrn_radiation_monochromator graphite
_diffrn_radiation_source 'fine-focus sealed tube'
_diffrn_radiation_type MoK\a
_diffrn_radiation_wavelength 0.71073
_diffrn_reflns_av_R_equivalents 0.0000
_diffrn_reflns_av_sigmaI/netI 0.0318
_diffrn_reflns_limit_h_max 23
_diffrn_reflns_limit_h_min -23
_diffrn_reflns_limit_k_max 24
_diffrn_reflns_limit_k_min 0
_diffrn_reflns_limit_l_max 21
_diffrn_reflns_limit_l_min 0
_diffrn_reflns_number 12659
_diffrn_reflns_theta_full 33.08
_diffrn_reflns_theta_max 33.08
_diffrn_reflns_theta_min 2.19
_exptl_absorpt_coefficient_mu 0.776
_exptl_absorpt_correction_T_max 0.7465
_exptl_absorpt_correction_T_min 0.6601
_exptl_absorpt_correction_type multi-scan
_exptl_absorpt_process_details 'TWINABS v2008/2, Bruker-AXS, Madison, WI'
_exptl_crystal_colour Green
_exptl_crystal_density_diffrn 1.416
_exptl_crystal_density_method 'not measured'
_exptl_crystal_description Blade
_exptl_crystal_F_000 1560
_exptl_crystal_size_max 0.21
_exptl_crystal_size_mid 0.21
_exptl_crystal_size_min 0.10
_refine_diff_density_max 0.668
_refine_diff_density_min -0.818
_refine_diff_density_rms 0.086
_refine_ls_extinction_method none
_refine_ls_goodness_of_fit_ref 1.929
_refine_ls_hydrogen_treatment Riding
_refine_ls_matrix_type 'Full matrix'
_refine_ls_number_parameters 398
_refine_ls_number_reflns 12661
_refine_ls_number_restraints 0
_refine_ls_restrained_S_all 1.929
_refine_ls_R_factor_all 0.0396
_refine_ls_R_factor_gt 0.0298
_refine_ls_shift/su_max 0.010
_refine_ls_shift/su_mean 0.000
_refine_ls_structure_factor_coef Fsqd
_refine_ls_weighting_details w=1/s^2^(Fo^2^)
_refine_ls_weighting_scheme sigma
_refine_ls_wR_factor_gt 0.0471
_refine_ls_wR_factor_ref 0.0480
_reflns_number_gt 10802
_reflns_number_total 12661
_reflns_threshold_expression >2sigma(I)
_cod_data_source_file om4006966_si_004.cif
_cod_data_source_block kje05
_cod_depositor_comments
;
The following automatic conversions were performed:

'_symmetry_cell_setting' value 'Monoclinic' changed to 'monoclinic'
according to /home/saulius/struct/CIF-dictionaries/cif_core.dic
dictionary named 'cif_core.dic' version 2.4.2 from
2011-04-26.

'_refine_ls_weighting_scheme' value 'Sigma' changed to
'sigma' according to
/home/saulius/struct/CIF-dictionaries/cif_core.dic dictionary named
'cif_core.dic' version 2.4.2 from 2011-04-26.

Automatic conversion script
Id: cif_fix_values 1891 2012-01-12 08:04:46Z andrius 

The following automatic conversions were performed:

'_atom_sites_solution_primary' value 'Direct methods' was changed to
'direct'.

'_atom_sites_solution_secondary' value 'Difference Fourier map' was
changed to 'difmap'.

'_atom_sites_solution_hydrogens' value 'Geometric positions' was
changed to 'geom'.

Automatic conversion script
Id: cif_fix_values 6452 2018-10-05 10:23:21Z andrius 
;
_cod_original_sg_symbol_H-M P2(1)/c
_cod_database_code 4081416

loop_
_symmetry_equiv_pos_as_xyz
'x, y, z'
'-x, y+1/2, -z+1/2'
'-x, -y, -z'
'x, -y-1/2, z-1/2'

loop_
_atom_site_label
_atom_site_type_symbol
_atom_site_fract_x
_atom_site_fract_y
_atom_site_fract_z
_atom_site_U_iso_or_equiv
_atom_site_adp_type
_atom_site_occupancy
_atom_site_symmetry_multiplicity
_atom_site_calc_flag
_atom_site_refinement_flags
Ru1 Ru 0.824267(6) 0.048886(6) 0.220831(7) 0.01022(3) Uani 1 1 d .
Cl1 Cl 0.88227(2) -0.02459(2) 0.35454(2) 0.01675(7) Uani 1 1 d .
Cl2 Cl 0.83155(2) 0.11869(2) 0.08053(2) 0.01591(7) Uani 1 1 d .
O1 O 0.84674(5) -0.06645(5) 0.14158(6) 0.01317(19) Uani 1 1 d .
N1 N 0.87498(7) 0.19770(7) 0.32748(8) 0.0129(2) Uani 1 1 d .
N2 N 0.73975(7) 0.16717(7) 0.34516(8) 0.0124(2) Uani 1 1 d .
C1 C 0.80670(8) 0.14509(8) 0.29872(9) 0.0112(2) Uani 1 1 d .
C2 C 0.85839(8) 0.25527(8) 0.40066(10) 0.0171(3) Uani 1 1 d .
H2A H 0.8677 0.3129 0.3826 0.020 Uiso 1 1 calc R
H2B H 0.8974 0.2433 0.4609 0.020 Uiso 1 1 calc R
C3 C 0.76106(8) 0.23894(8) 0.40631(10) 0.0167(3) Uani 1 1 d .
H3A H 0.7531 0.2264 0.4712 0.020 Uiso 1 1 calc R
H3B H 0.7232 0.2866 0.3832 0.020 Uiso 1 1 calc R
C4 C 0.95558(8) 0.20427(8) 0.28775(9) 0.0125(3) Uani 1 1 d .
C5 C 1.03297(8) 0.16293(8) 0.32913(9) 0.0149(3) Uani 1 1 d .
C6 C 1.10927(8) 0.17262(8) 0.28765(10) 0.0177(3) Uani 1 1 d .
H6 H 1.1616 0.1426 0.3123 0.021 Uiso 1 1 calc R
C7 C 1.11129(9) 0.22408(9) 0.21237(10) 0.0181(3) Uani 1 1 d .
C8 C 1.03410(9) 0.26713(9) 0.17592(10) 0.0181(3) Uani 1 1 d .
H8 H 1.0350 0.3035 0.1249 0.022 Uiso 1 1 calc R
C9 C 0.95559(8) 0.25807(8) 0.21257(9) 0.0144(3) Uani 1 1 d .
C10 C 1.04009(9) 0.11508(9) 0.41896(10) 0.0214(3) Uani 1 1 d .
H10A H 0.9810 0.1107 0.4371 0.032 Uiso 1 1 calc R
H10B H 1.0808 0.1435 0.4683 0.032 Uiso 1 1 calc R
H10C H 1.0631 0.0599 0.4099 0.032 Uiso 1 1 calc R
C11 C 1.19710(9) 0.23841(10) 0.17446(11) 0.0271(4) Uani 1 1 d .
H11A H 1.2324 0.2809 0.2117 0.041 Uiso 1 1 calc R
H11B H 1.1830 0.2564 0.1092 0.041 Uiso 1 1 calc R
H11C H 1.2314 0.1872 0.1780 0.041 Uiso 1 1 calc R
C12 C 0.87399(9) 0.30737(9) 0.17278(10) 0.0194(3) Uani 1 1 d .
H12A H 0.8881 0.3435 0.1232 0.029 Uiso 1 1 calc R
H12B H 0.8553 0.3406 0.2224 0.029 Uiso 1 1 calc R
H12C H 0.8256 0.2700 0.1469 0.029 Uiso 1 1 calc R
C13 C 0.65002(8) 0.13594(8) 0.33319(9) 0.0129(3) Uani 1 1 d .
C14 C 0.62996(8) 0.07257(8) 0.39198(9) 0.0147(3) Uani 1 1 d .
C15 C 0.54108(8) 0.04681(9) 0.38166(10) 0.0204(3) Uani 1 1 d .
H15 H 0.5253 0.0040 0.4203 0.024 Uiso 1 1 calc R
C16 C 0.47580(9) 0.08258(9) 0.31617(11) 0.0237(3) Uani 1 1 d .
H16 H 0.4157 0.0644 0.3106 0.028 Uiso 1 1 calc R
C17 C 0.49731(9) 0.14456(9) 0.25887(10) 0.0205(3) Uani 1 1 d .
H17 H 0.4519 0.1682 0.2137 0.025 Uiso 1 1 calc R
C18 C 0.58495(8) 0.17320(8) 0.26616(10) 0.0148(3) Uani 1 1 d .
C19 C 0.70044(9) 0.03035(8) 0.46216(10) 0.0167(3) Uani 1 1 d .
H19 H 0.7602 0.0484 0.4495 0.020 Uiso 1 1 calc R
C20 C 0.69370(9) 0.05461(10) 0.56267(10) 0.0254(3) Uani 1 1 d .
H20A H 0.6986 0.1145 0.5693 0.038 Uiso 1 1 calc R
H20B H 0.7421 0.0284 0.6058 0.038 Uiso 1 1 calc R
H20C H 0.6361 0.0365 0.5774 0.038 Uiso 1 1 calc R
C21 C 0.69525(10) -0.06314(9) 0.45137(12) 0.0258(3) Uani 1 1 d .
H21A H 0.6389 -0.0829 0.4677 0.039 Uiso 1 1 calc R
H21B H 0.7453 -0.0885 0.4930 0.039 Uiso 1 1 calc R
H21C H 0.6982 -0.0780 0.3865 0.039 Uiso 1 1 calc R
C22 C 0.60577(9) 0.24033(8) 0.20043(10) 0.0176(3) Uani 1 1 d .
H22 H 0.6700 0.2557 0.2191 0.021 Uiso 1 1 calc R
C23 C 0.54964(10) 0.31730(9) 0.20878(12) 0.0286(4) Uani 1 1 d .
H23A H 0.4863 0.3042 0.1894 0.043 Uiso 1 1 calc R
H23B H 0.5669 0.3607 0.1684 0.043 Uiso 1 1 calc R
H23C H 0.5597 0.3363 0.2738 0.043 Uiso 1 1 calc R
C24 C 0.59295(10) 0.20916(10) 0.09944(10) 0.0271(3) Uani 1 1 d .
H24A H 0.6351 0.1644 0.0946 0.041 Uiso 1 1 calc R
H24B H 0.6037 0.2542 0.0578 0.041 Uiso 1 1 calc R
H24C H 0.5318 0.1889 0.0812 0.041 Uiso 1 1 calc R
C25 C 0.71121(8) 0.00642(8) 0.19829(9) 0.0127(3) Uani 1 1 d .
H25 H 0.6623 0.0368 0.2137 0.015 Uiso 1 1 calc R
C26 C 0.69787(8) -0.07396(8) 0.15668(9) 0.0124(3) Uani 1 1 d .
C27 C 0.61629(8) -0.11584(8) 0.14643(10) 0.0161(3) Uani 1 1 d .
H27 H 0.5666 -0.0907 0.1672 0.019 Uiso 1 1 calc R
C28 C 0.60701(9) -0.19293(9) 0.10666(10) 0.0207(3) Uani 1 1 d .
H28 H 0.5515 -0.2210 0.1005 0.025 Uiso 1 1 calc R
C29 C 0.67949(9) -0.22945(9) 0.07552(10) 0.0208(3) Uani 1 1 d .
H29 H 0.6727 -0.2822 0.0472 0.025 Uiso 1 1 calc R
C30 C 0.76189(9) -0.19003(8) 0.08518(10) 0.0161(3) Uani 1 1 d .
H30 H 0.8111 -0.2154 0.0639 0.019 Uiso 1 1 calc R
C31 C 0.77044(8) -0.11334(8) 0.12621(9) 0.0123(3) Uani 1 1 d .
C32 C 0.93006(8) -0.09735(8) 0.11432(9) 0.0152(3) Uani 1 1 d .
H32 H 0.9391 -0.1563 0.1332 0.018 Uiso 1 1 calc R
C33 C 1.00392(8) -0.04544(9) 0.16812(10) 0.0172(3) Uani 1 1 d .
H33A H 0.9928 0.0127 0.1524 0.026 Uiso 1 1 calc R
H33B H 1.0613 -0.0620 0.1514 0.026 Uiso 1 1 calc R
H33C H 1.0056 -0.0534 0.2354 0.026 Uiso 1 1 calc R
C34 C 0.92410(9) -0.08964(9) 0.00932(10) 0.0193(3) Uani 1 1 d .
H34A H 0.8738 -0.1224 -0.0221 0.029 Uiso 1 1 calc R
H34B H 0.9795 -0.1097 -0.0089 0.029 Uiso 1 1 calc R
H34C H 0.9152 -0.0318 -0.0089 0.029 Uiso 1 1 calc R
C41 C 0.69932(9) 0.98741(10) 0.92352(10) 0.0230(3) Uani 1 1 d .
H41A H 0.6993 0.9266 0.9251 0.028 Uiso 1 1 calc R
H41B H 0.7420 1.0071 0.9782 0.028 Uiso 1 1 calc R
Cl3 Cl 0.59216(3) 1.02353(3) 0.93177(3) 0.04121(12) Uani 1 1 d .
Cl4 Cl 0.73503(3) 1.02112(3) 0.81934(3) 0.03396(10) Uani 1 1 d .

loop_
_atom_site_aniso_label
_atom_site_aniso_U_11
_atom_site_aniso_U_22
_atom_site_aniso_U_33
_atom_site_aniso_U_23
_atom_site_aniso_U_13
_atom_site_aniso_U_12
Ru1 0.01115(4) 0.00975(5) 0.01005(5) 0.00003(4) 0.00257(4) -0.00013(4)
Cl1 0.02024(15) 0.01649(16) 0.01370(16) 0.00311(13) 0.00332(13) 0.00360(12)
Cl2 0.02207(15) 0.01393(16) 0.01203(16) 0.00173(12) 0.00372(13) -0.00107(12)
O1 0.0126(4) 0.0113(5) 0.0167(5) -0.0032(4) 0.0057(4) 0.0001(3)
N1 0.0133(5) 0.0134(6) 0.0132(6) -0.0040(5) 0.0053(4) -0.0032(4)
N2 0.0128(5) 0.0110(5) 0.0141(6) -0.0041(4) 0.0041(4) -0.0025(4)
C1 0.0126(6) 0.0117(6) 0.0092(6) 0.0039(5) 0.0013(5) -0.0002(5)
C2 0.0184(6) 0.0165(7) 0.0175(7) -0.0066(6) 0.0066(6) -0.0048(5)
C3 0.0176(6) 0.0149(7) 0.0185(7) -0.0065(6) 0.0059(6) -0.0037(5)
C4 0.0125(6) 0.0125(6) 0.0131(7) -0.0039(5) 0.0042(5) -0.0042(5)
C5 0.0157(6) 0.0140(7) 0.0147(7) -0.0031(5) 0.0020(5) -0.0033(5)
C6 0.0130(6) 0.0178(7) 0.0222(8) -0.0057(6) 0.0024(5) -0.0006(5)
C7 0.0178(6) 0.0216(8) 0.0165(7) -0.0083(6) 0.0077(6) -0.0077(6)
C8 0.0238(7) 0.0178(7) 0.0135(7) -0.0026(6) 0.0059(6) -0.0081(6)
C9 0.0168(6) 0.0132(7) 0.0131(7) -0.0033(5) 0.0017(5) -0.0040(5)
C10 0.0194(7) 0.0238(8) 0.0197(8) 0.0034(6) -0.0003(6) -0.0021(6)
C11 0.0213(7) 0.0365(10) 0.0267(9) -0.0105(7) 0.0132(7) -0.0097(7)
C12 0.0230(7) 0.0170(7) 0.0178(8) 0.0006(6) 0.0019(6) -0.0008(6)
C13 0.0132(6) 0.0118(6) 0.0147(7) -0.0037(5) 0.0055(5) -0.0019(5)
C14 0.0162(6) 0.0134(7) 0.0155(7) -0.0025(5) 0.0063(5) -0.0012(5)
C15 0.0181(6) 0.0193(7) 0.0252(8) 0.0017(7) 0.0078(6) -0.0050(6)
C16 0.0147(6) 0.0257(8) 0.0309(9) 0.0011(7) 0.0047(6) -0.0059(6)
C17 0.0147(6) 0.0223(8) 0.0237(8) 0.0007(6) 0.0005(6) -0.0006(6)
C18 0.0157(6) 0.0142(7) 0.0152(7) -0.0022(5) 0.0047(5) 0.0000(5)
C19 0.0168(6) 0.0172(7) 0.0172(7) 0.0022(6) 0.0059(5) -0.0022(5)
C20 0.0249(7) 0.0329(9) 0.0190(8) 0.0015(7) 0.0056(6) -0.0041(7)
C21 0.0268(7) 0.0198(8) 0.0310(9) 0.0057(7) 0.0059(7) 0.0005(6)
C22 0.0163(6) 0.0177(7) 0.0194(8) 0.0029(6) 0.0043(6) 0.0009(5)
C23 0.0295(8) 0.0196(8) 0.0397(10) 0.0050(7) 0.0149(7) 0.0058(6)
C24 0.0321(8) 0.0299(9) 0.0198(8) 0.0022(7) 0.0053(7) 0.0008(7)
C25 0.0139(6) 0.0124(6) 0.0123(7) 0.0012(5) 0.0031(5) 0.0016(5)
C26 0.0153(6) 0.0114(6) 0.0101(6) 0.0002(5) 0.0012(5) 0.0002(5)
C27 0.0141(6) 0.0168(7) 0.0169(7) -0.0004(6) 0.0016(5) -0.0002(5)
C28 0.0191(7) 0.0181(8) 0.0241(8) -0.0013(6) 0.0011(6) -0.0059(6)
C29 0.0269(7) 0.0128(7) 0.0214(8) -0.0035(6) 0.0004(6) -0.0024(6)
C30 0.0210(7) 0.0124(7) 0.0151(7) -0.0005(5) 0.0038(5) 0.0022(5)
C31 0.0150(6) 0.0118(6) 0.0099(6) 0.0012(5) 0.0016(5) -0.0015(5)
C32 0.0141(6) 0.0145(7) 0.0182(7) 0.0001(5) 0.0063(5) 0.0042(5)
C33 0.0141(6) 0.0195(7) 0.0183(7) 0.0011(6) 0.0041(5) 0.0030(6)
C34 0.0204(7) 0.0224(8) 0.0164(7) -0.0014(6) 0.0073(6) 0.0009(6)
C41 0.0214(7) 0.0261(8) 0.0203(8) 0.0014(7) 0.0004(6) 0.0017(6)
Cl3 0.0288(2) 0.0654(3) 0.0303(2) 0.0083(2) 0.00751(18) 0.0165(2)
Cl4 0.02817(19) 0.0512(3) 0.0226(2) 0.00165(19) 0.00475(16) -0.00677(18)

loop_
_atom_type_symbol
_atom_type_description
_atom_type_scat_dispersion_real
_atom_type_scat_dispersion_imag
_atom_type_scat_source
C C 0.0033 0.0016 'International Tables Vol C Tables 4.2.6.8 and 6.1.1.4'
H H 0.0000 0.0000 'International Tables Vol C Tables 4.2.6.8 and 6.1.1.4'
N N 0.0061 0.0033 'International Tables Vol C Tables 4.2.6.8 and 6.1.1.4'
O O 0.0106 0.0060 'International Tables Vol C Tables 4.2.6.8 and 6.1.1.4'
Cl Cl 0.1484 0.1585 'International Tables Vol C Tables 4.2.6.8 and 6.1.1.4'
Ru Ru -1.2594 0.8363 'International Tables Vol C Tables 4.2.6.8 and 6.1.1.4'

loop_
_geom_angle_atom_site_label_1
_geom_angle_atom_site_label_2
_geom_angle_atom_site_label_3
_geom_angle
_geom_angle_publ_flag
C25 Ru1 C1 100.89(5) yes
C25 Ru1 O1 79.19(4) yes
C1 Ru1 O1 175.80(4) yes
C25 Ru1 Cl1 99.76(4) yes
C1 Ru1 Cl1 89.93(4) yes
O1 Ru1 Cl1 85.92(3) yes
C25 Ru1 Cl2 101.88(4) yes
C1 Ru1 Cl2 98.21(4) yes
O1 Ru1 Cl2 85.85(2) yes
Cl1 Ru1 Cl2 154.925(12) yes
C31 O1 C32 120.38(10) ?
C31 O1 Ru1 110.42(7) ?
C32 O1 Ru1 128.98(7) ?
C1 N1 C4 125.55(11) ?
C1 N1 C2 114.21(10) ?
C4 N1 C2 120.07(10) ?
C1 N2 C13 128.32(11) ?
C1 N2 C3 113.65(10) ?
C13 N2 C3 117.57(10) ?
N2 C1 N1 106.17(11) ?
N2 C1 Ru1 132.61(9) ?
N1 C1 Ru1 120.45(8) ?
N1 C2 C3 102.32(10) ?
N2 C3 C2 103.02(10) ?
C5 C4 C9 121.71(11) ?
C5 C4 N1 120.14(12) ?
C9 C4 N1 117.93(11) ?
C6 C5 C4 117.27(13) ?
C6 C5 C10 118.95(12) ?
C4 C5 C10 123.59(11) ?
C7 C6 C5 122.47(13) ?
C6 C7 C8 118.48(12) ?
C6 C7 C11 120.94(13) ?
C8 C7 C11 120.44(13) ?
C9 C8 C7 121.55(13) ?
C8 C9 C4 118.37(12) ?
C8 C9 C12 120.00(13) ?
C4 C9 C12 121.62(11) ?
C14 C13 C18 122.59(11) ?
C14 C13 N2 118.92(11) ?
C18 C13 N2 118.41(11) ?
C15 C14 C13 117.31(12) ?
C15 C14 C19 119.92(12) ?
C13 C14 C19 122.74(11) ?
C16 C15 C14 121.17(13) ?
C17 C16 C15 120.41(13) ?
C16 C17 C18 121.07(13) ?
C17 C18 C13 117.46(12) ?
C17 C18 C22 119.20(12) ?
C13 C18 C22 123.31(11) ?
C14 C19 C21 111.32(12) ?
C14 C19 C20 111.81(11) ?
C21 C19 C20 110.10(12) ?
C18 C22 C23 111.20(11) ?
C18 C22 C24 110.85(12) ?
C23 C22 C24 111.25(13) ?
C26 C25 Ru1 118.68(9) ?
C27 C26 C31 118.10(12) ?
C27 C26 C25 123.12(11) ?
C31 C26 C25 118.77(11) ?
C28 C27 C26 120.94(12) ?
C27 C28 C29 119.54(12) ?
C28 C29 C30 121.20(13) ?
C31 C30 C29 118.58(12) ?
O1 C31 C30 126.03(11) ?
O1 C31 C26 112.35(11) ?
C30 C31 C26 121.62(12) ?
O1 C32 C33 105.53(10) ?
O1 C32 C34 109.29(10) ?
C33 C32 C34 112.77(11) ?
Cl3 C41 Cl4 111.93(8) ?

loop_
_geom_bond_atom_site_label_1
_geom_bond_atom_site_label_2
_geom_bond_distance
_geom_bond_publ_flag
Ru1 C25 1.8301(12) yes
Ru1 C1 1.9737(13) yes
Ru1 O1 2.2554(8) yes
Ru1 Cl1 2.3229(3) yes
Ru1 Cl2 2.3486(3) yes
O1 C31 1.3748(14) ?
O1 C32 1.4762(14) ?
N1 C1 1.3562(15) ?
N1 C4 1.4417(15) ?
N1 C2 1.4682(16) ?
N2 C1 1.3587(15) ?
N2 C13 1.4385(15) ?
N2 C3 1.4691(16) ?
C2 C3 1.5185(17) ?
C4 C5 1.4004(18) ?
C4 C9 1.3980(18) ?
C5 C6 1.4012(17) ?
C5 C10 1.5058(19) ?
C6 C7 1.380(2) ?
C7 C8 1.3927(19) ?
C7 C11 1.5152(17) ?
C8 C9 1.3925(17) ?
C9 C12 1.5085(18) ?
C13 C14 1.4031(18) ?
C13 C18 1.4036(18) ?
C14 C15 1.3983(17) ?
C14 C19 1.5139(19) ?
C15 C16 1.383(2) ?
C16 C17 1.380(2) ?
C17 C18 1.3982(17) ?
C18 C22 1.5171(19) ?
C19 C21 1.5293(19) ?
C19 C20 1.5298(19) ?
C22 C23 1.5310(19) ?
C22 C24 1.531(2) ?
C25 C26 1.4401(18) ?
C26 C27 1.4008(17) ?
C26 C31 1.4086(17) ?
C27 C28 1.3775(19) ?
C28 C29 1.3913(19) ?
C29 C30 1.3931(18) ?
C30 C31 1.3788(18) ?
C32 C33 1.5133(18) ?
C32 C34 1.5154(19) ?
C41 Cl3 1.7540(14) ?
C41 Cl4 1.7751(15) ?
